data_1526428
loop_
_publ_author_name
'Sacerdoti, M.'
'Quartieri, S.'
'Vezzalini, G.'

_publ_section_title
;
 Dehydration mechanism in brewsterite: single-crystal X-ray diffraction
 study
;
_journal_name_full 'Microporous and Mesoporous Materials'
_journal_page_first 107
_journal_page_last 118
_journal_volume 41
_journal_year 2000
_chemical_formula_sum 'Al4 Ba0.51 H6.24 O35.12 Si12 Sr1.49'
_chemical_name_systematic '(Ba0.51 Sr1.49) (Al4 Si12 O32) (H2 O)3.12'
_space_group_IT_number 11
_symmetry_space_group_name_Hall '-P 2yb'
_symmetry_space_group_name_H-M 'P 1 21/m 1'
_cell_angle_alpha 90
_cell_angle_beta 94.6
_cell_angle_gamma 90
_cell_formula_units_Z 1
_cell_length_a 6.804
_cell_length_b 17.285
_cell_length_c 7.645
_cell_volume 896.210
_citation_journal_id_ASTM MIMMFJ
_cod_data_source_file Sacerdoti_MIMMFJ_2000_261.cif
_cod_data_source_block H6.24Al4Ba0.51O35.12Si12Sr1.49
_cod_original_cell_volume 896.2104
_cod_original_formula_sum 'H6.24 Al4 Ba0.51 O35.12 Si12 Sr1.49'
_cod_database_code 1526428

loop_
_symmetry_equiv_pos_as_xyz
x,y,z
-x,y+1/2,-z
-x,-y,-z
x,-y-1/2,z

loop_
_atom_site_label
_atom_site_type_symbol
_atom_site_fract_x
_atom_site_fract_y
_atom_site_fract_z
_atom_site_occupancy
_atom_site_U_iso_or_equiv
Al3 Al+3 0.5581 0.1585 0.535 0.333 0.0
Sr1 Sr+2 0.2811 0.25 0.1838 0.466 0.0
Ba1 Ba+2 0.2811 0.25 0.1838 0.16 0.0
O10 O-2 0.0849 0.25 0.4825 0.464 0.0
Si2 Si+4 0.3974 0.0539 0.2133 0.667 0.0
O6 O-2 0.2096 0.9959 0.2264 1 0.0
Si3 Si+4 0.5581 0.1585 0.535 0.667 0.0
O9 O-2 0.5678 0.25 0.4728 1 0.0
O11 O-2 0.9021 0.1476 0.1822 0.28 0.0
Sr2 Sr+2 0.5653 0.25 0.0458 0.279 0.0
Si1 Si+4 0.3289 0.0865 0.8241 0.667 0.0
Al1 Al+3 0.3289 0.0865 0.8241 0.333 0.0
O2 O-2 0.4168 0.1173 0.3753 1 0.0
O4 O-2 0.4608 0.1498 0.7253 1 0.0
Ba2 Ba+2 0.5653 0.25 0.0458 0.095 0.0
Si4 Si+4 0.9163 0.0544 0.6444 1 0.0
O1 O-2 0.3552 0.1098 0.0347 1 0.0
O12 O-2 0.0479 0.25 0.9065 0.536 0.0
O3 O-2 0.7841 0.1215 0.5486 1 0.0
Al2 Al+3 0.3974 0.0539 0.2133 0.333 0.0
O5 O-2 0.0953 0.0972 0.7583 1 0.0
O8 O-2 0 0 0.5 1 0.0
O7 O-2 0.3987 0.9977 0.7945 1 0.0
